data_4316288
loop_
_publ_author_name
'Veeranna Yempally'
'Lei Zhu'
'Burjor Captain'

_publ_section_title
;
 Reversible Hydrogen Activation by the Pt Complex Pt(SntBu3)2(CNtBu)2
;
_journal_name_full 'Inorganic Chemistry'
_journal_page_first 7238
_journal_page_last 7240
_journal_paper_doi 10.1021/ic101025h
_journal_volume 49
_journal_year 2010
_chemical_formula_sum 'C38 H84 N2 O Pt Sn2'
_chemical_formula_weight 1017.54
_chemical_name_systematic
; 
 ? 
;
_space_group_IT_number 59
_symmetry_cell_setting orthorhombic
_symmetry_space_group_name_Hall '-P 2ab 2a'
_symmetry_space_group_name_H-M 'P m m n :2'
_atom_sites_solution_hydrogens geom
_atom_sites_solution_primary direct
_atom_sites_solution_secondary difmap
_audit_creation_method SHELXL-97
_cell_angle_alpha 90.00
_cell_angle_beta 90.00
_cell_angle_gamma 90.00
_cell_formula_units_Z 2
_cell_length_a 13.1534(7)
_cell_length_b 19.3120(10)
_cell_length_c 9.2366(5)
_cell_measurement_reflns_used 7471
_cell_measurement_temperature 296(2)
_cell_measurement_theta_max 30.53
_cell_measurement_theta_min 2.44
_cell_volume 2346.3(2)
_computing_cell_refinement 'SAINT+  V7.46A (Bruker, 2007)'
_computing_data_collection 'APEX2 v2.2-0 (Bruker, 2007)'
_computing_data_reduction 'SAINT+  V7.46A (Bruker, 2007)'
_computing_molecular_graphics 'XSHELL v4.02 (Bruker, 2000)'
_computing_publication_material 'XCIF v6.12 (Bruker, 2001)'
_computing_structure_refinement 'SHELXL-97 (Sheldrick, 2008)'
_computing_structure_solution 'SHELXS-97 (Sheldrick, 2008)'
_diffrn_ambient_temperature 296(2)
_diffrn_measured_fraction_theta_full 0.999
_diffrn_measured_fraction_theta_max 0.999
_diffrn_measurement_device_type 'Bruker SMART APEX2 CCD diffractometer'
_diffrn_measurement_method 'omega scans'
_diffrn_radiation_monochromator graphite
_diffrn_radiation_source 'fine-focus sealed tube'
_diffrn_radiation_type MoK\a
_diffrn_radiation_wavelength 0.71073
_diffrn_reflns_av_R_equivalents 0.0853
_diffrn_reflns_av_sigmaI/netI 0.0539
_diffrn_reflns_limit_h_max 18
_diffrn_reflns_limit_h_min -17
_diffrn_reflns_limit_k_max 26
_diffrn_reflns_limit_k_min -26
_diffrn_reflns_limit_l_max 12
_diffrn_reflns_limit_l_min -12
_diffrn_reflns_number 25609
_diffrn_reflns_theta_full 30.00
_diffrn_reflns_theta_max 30.00
_diffrn_reflns_theta_min 1.87
_exptl_absorpt_coefficient_mu 4.056
_exptl_absorpt_correction_T_max 0.9233
_exptl_absorpt_correction_T_min 0.4690
_exptl_absorpt_correction_type multi-scan
_exptl_absorpt_process_details '(SADABS 2007/4 Bruker)'
_exptl_crystal_colour colourless
_exptl_crystal_density_diffrn 1.440
_exptl_crystal_density_method 'not measured'
_exptl_crystal_description Plate
_exptl_crystal_F_000 1024
_exptl_crystal_size_max 0.22
_exptl_crystal_size_mid 0.20
_exptl_crystal_size_min 0.02
_refine_diff_density_max 3.100
_refine_diff_density_min -1.934
_refine_diff_density_rms 0.205
_refine_ls_extinction_method none
_refine_ls_goodness_of_fit_ref 1.080
_refine_ls_hydrogen_treatment mixed
_refine_ls_matrix_type full
_refine_ls_number_parameters 120
_refine_ls_number_reflns 3646
_refine_ls_number_restraints 0
_refine_ls_restrained_S_all 1.080
_refine_ls_R_factor_all 0.0569
_refine_ls_R_factor_gt 0.0437
_refine_ls_shift/su_max 0.001
_refine_ls_shift/su_mean 0.000
_refine_ls_structure_factor_coef Fsqd
_refine_ls_weighting_details 'calc w=1/[\s^2^(Fo^2^)+(0.0361P)^2^+14.9155P] where P=(Fo^2^+2Fc^2^)/3'
_refine_ls_weighting_scheme calc
_refine_ls_wR_factor_gt 0.1062
_refine_ls_wR_factor_ref 0.1118
_reflns_number_gt 2959
_reflns_number_total 3646
_reflns_threshold_expression >2sigma(I)
_cod_data_source_file ic101025h_si_002_1.cif
_cod_data_source_block Compound_1
_cod_depositor_comments
;
The following automatic conversions were performed:

'_symmetry_cell_setting' value 'Orthorhombic' changed to
'orthorhombic' according to the built-in table from CIF Core
dictionary named 'cif_core.dic' version 2.4.1 from
2010-06-29.

'_exptl_absorpt_correction_type' value 'Multi-scan'
changed to 'multi-scan' according to the built-in table from CIF Core
dictionary named 'cif_core.dic' version 2.4.1 from 2010-06-29.

Automatic conversion script
Id: cif_fix_values 1646 2011-03-28 12:23:43Z adriana 
;
_cod_original_sg_symbol_H-M 'P m m n'
_cod_database_code 4316288

loop_
_symmetry_equiv_pos_as_xyz
'x, y, z'
'-x+1/2, -y+1/2, z'
'-x, y+1/2, -z'
'x+1/2, -y, -z'
'-x, -y, -z'
'x-1/2, y-1/2, -z'
'x, -y-1/2, z'
'-x-1/2, y, z'

loop_
_atom_site_label
_atom_site_type_symbol
_atom_site_fract_x
_atom_site_fract_y
_atom_site_fract_z
_atom_site_U_iso_or_equiv
_atom_site_adp_type
_atom_site_occupancy
_atom_site_symmetry_multiplicity
_atom_site_calc_flag
_atom_site_refinement_flags
_atom_site_disorder_assembly
_atom_site_disorder_group
Pt1 Pt 0.2500 0.7500 0.89031(5) 0.01833(11) Uani 1 4 d S . .
Sn1 Sn 0.2500 0.61348(2) 0.84343(5) 0.01984(13) Uani 1 2 d S . .
N1 N 0.0566(5) 0.7500 1.0955(7) 0.0252(13) Uani 1 2 d S . .
C1 C 0.1306(6) 0.7500 1.0268(9) 0.0239(15) Uani 1 2 d S . .
C3 C -0.0348(6) 0.7500 1.1813(9) 0.0276(16) Uani 1 2 d S . .
C4 C -0.0955(9) 0.6871(6) 1.1452(16) 0.134(7) Uani 1 1 d . . .
H4A H -0.1186 0.6900 1.0469 0.201 Uiso 1 1 calc R . .
H4B H -0.1530 0.6841 1.2089 0.201 Uiso 1 1 calc R . .
H4C H -0.0539 0.6466 1.1567 0.201 Uiso 1 1 calc R . .
C5 C -0.0056(12) 0.7500 1.3347(15) 0.187(16) Uani 1 2 d S . .
H5A H -0.0515 0.7211 1.3883 0.281 Uiso 0.50 1 calc PR . .
H5B H -0.0084 0.7964 1.3717 0.281 Uiso 0.50 1 calc PR . .
H5C H 0.0624 0.7324 1.3443 0.281 Uiso 0.50 1 calc PR . .
C6 C 0.1145(6) 0.5820(3) 0.7165(7) 0.0391(16) Uani 1 1 d . . .
C7 C 0.1117(16) 0.6191(8) 0.5760(15) 0.216(13) Uani 1 1 d . . .
H7A H 0.0528 0.6048 0.5223 0.323 Uiso 1 1 calc R . .
H7B H 0.1719 0.6084 0.5216 0.323 Uiso 1 1 calc R . .
H7C H 0.1085 0.6681 0.5930 0.323 Uiso 1 1 calc R . .
C8 C 0.1053(7) 0.5060(4) 0.6890(11) 0.065(3) Uani 1 1 d . . .
H8A H 0.0537 0.4979 0.6176 0.097 Uiso 1 1 calc R . .
H8B H 0.0873 0.4829 0.7773 0.097 Uiso 1 1 calc R . .
H8C H 0.1691 0.4884 0.6545 0.097 Uiso 1 1 calc R . .
C9 C 0.0210(8) 0.6049(8) 0.7938(18) 0.144(8) Uani 1 1 d . . .
H9A H 0.0209 0.6545 0.8017 0.216 Uiso 1 1 calc R . .
H9B H 0.0196 0.5848 0.8888 0.216 Uiso 1 1 calc R . .
H9C H -0.0379 0.5902 0.7406 0.216 Uiso 1 1 calc R . .
C10 C 0.2500 0.5516(4) 1.0500(9) 0.0291(17) Uani 1 2 d S . .
C11 C 0.2500 0.4745(5) 1.0217(14) 0.083(5) Uani 1 2 d S . .
H11A H 0.2906 0.4647 0.9377 0.124 Uiso 0.50 1 calc PR . .
H11B H 0.1816 0.4590 1.0054 0.124 Uiso 0.50 1 calc PR . .
H11C H 0.2778 0.4508 1.1039 0.124 Uiso 0.50 1 calc PR . .
C12 C 0.1586(11) 0.5686(7) 1.1344(13) 0.144(8) Uani 1 1 d . . .
H12A H 0.1603 0.5441 1.2249 0.215 Uiso 1 1 calc R . .
H12B H 0.0992 0.5551 1.0810 0.215 Uiso 1 1 calc R . .
H12C H 0.1566 0.6175 1.1525 0.215 Uiso 1 1 calc R . .
C1S C 0.2500 0.3737(5) 0.4445(11) 0.040(2) Uani 1 2 d S . .
H1S1 H 0.2406 0.4148 0.3877 0.060 Uiso 0.50 1 calc PR . .
H1S2 H 0.3137 0.3763 0.4948 0.060 Uiso 0.50 1 calc PR . .
H1S3 H 0.1957 0.3696 0.5134 0.060 Uiso 0.50 1 calc PR . .
C2S C 0.2500 0.3118(5) 0.3472(11) 0.057(4) Uani 1 2 d S . .
H2S1 H 0.1903 0.3128 0.2856 0.069 Uiso 0.50 1 calc PR . .
H2S2 H 0.3097 0.3128 0.2856 0.069 Uiso 0.50 1 calc PR . .
O1S O 0.2500 0.2500 0.4312(9) 0.0308(18) Uani 1 4 d S . .
H1 H 0.153(7) 0.7500 0.778(9) 0.02(2) Uiso 1 2 d S . .

loop_
_atom_site_aniso_label
_atom_site_aniso_U_11
_atom_site_aniso_U_22
_atom_site_aniso_U_33
_atom_site_aniso_U_23
_atom_site_aniso_U_13
_atom_site_aniso_U_12
Pt1 0.01469(19) 0.00911(16) 0.0312(2) 0.000 0.000 0.000
Sn1 0.0221(3) 0.0100(2) 0.0274(3) -0.00042(16) 0.000 0.000
N1 0.014(3) 0.022(3) 0.040(4) 0.000 0.003(3) 0.000
C1 0.018(4) 0.017(3) 0.037(4) 0.000 -0.002(3) 0.000
C3 0.014(4) 0.028(4) 0.041(5) 0.000 0.001(3) 0.000
C4 0.064(7) 0.090(8) 0.248(18) -0.090(10) 0.099(9) -0.058(6)
C5 0.035(8) 0.49(5) 0.040(8) 0.000 0.005(6) 0.000
C6 0.046(4) 0.024(3) 0.047(4) 0.000(2) -0.021(3) -0.012(3)
C7 0.34(3) 0.188(16) 0.122(11) 0.114(11) -0.178(15) -0.215(18)
C8 0.057(5) 0.028(4) 0.110(7) -0.025(4) -0.028(5) -0.003(4)
C9 0.035(6) 0.163(14) 0.234(17) -0.138(13) -0.041(8) 0.013(7)
C10 0.042(5) 0.010(3) 0.035(4) 0.001(3) 0.000 0.000
C11 0.172(17) 0.016(4) 0.061(8) 0.013(4) 0.000 0.000
C12 0.162(13) 0.140(11) 0.128(10) 0.105(9) 0.120(10) 0.109(10)
C1S 0.045(6) 0.024(4) 0.052(6) -0.002(4) 0.000 0.000
C2S 0.110(12) 0.020(4) 0.041(6) 0.004(4) 0.000 0.000
O1S 0.032(5) 0.020(4) 0.040(5) 0.000 0.000 0.000

loop_
_atom_type_symbol
_atom_type_description
_atom_type_scat_dispersion_real
_atom_type_scat_dispersion_imag
_atom_type_scat_source
C C 0.0033 0.0016 'International Tables Vol C Tables 4.2.6.8 and 6.1.1.4'
H H 0.0000 0.0000 'International Tables Vol C Tables 4.2.6.8 and 6.1.1.4'
N N 0.0061 0.0033 'International Tables Vol C Tables 4.2.6.8 and 6.1.1.4'
Sn Sn -0.6537 1.4246 'International Tables Vol C Tables 4.2.6.8 and 6.1.1.4'
Pt Pt -1.7033 8.3905 'International Tables Vol C Tables 4.2.6.8 and 6.1.1.4'
O O 0.0106 0.0060 'International Tables Vol C Tables 4.2.6.8 and 6.1.1.4'

loop_
_geom_angle_atom_site_label_1
_geom_angle_atom_site_label_2
_geom_angle_atom_site_label_3
_geom_angle
_geom_angle_site_symmetry_1
_geom_angle_site_symmetry_3
_geom_angle_publ_flag
C1 Pt1 C1 102.5(4) . 2_565 ?
C1 Pt1 Sn1 95.82(3) . . ?
C1 Pt1 Sn1 95.82(3) 2_565 . ?
C1 Pt1 Sn1 95.82(3) . 2_565 ?
C1 Pt1 Sn1 95.82(3) 2_565 2_565 ?
Sn1 Pt1 Sn1 161.35(3) . 2_565 ?
C1 Pt1 H1 78(3) . . ?
C1 Pt1 H1 180(3) 2_565 . ?
Sn1 Pt1 H1 84.2(4) . . ?
Sn1 Pt1 H1 84.2(4) 2_565 . ?
C6 Sn1 C6 106.9(4) . 8_655 ?
C6 Sn1 C10 107.6(2) . . ?
C6 Sn1 C10 107.6(2) 8_655 . ?
C6 Sn1 Pt1 110.85(17) . . ?
C6 Sn1 Pt1 110.85(17) 8_655 . ?
C10 Sn1 Pt1 112.72(19) . . ?
C1 N1 C3 179.7(8) . . ?
N1 C1 Pt1 174.3(7) . . ?
N1 C3 C5 108.2(9) . . ?
N1 C3 C4 108.9(6) . 7_575 ?
C5 C3 C4 110.8(8) . 7_575 ?
N1 C3 C4 108.9(6) . . ?
C5 C3 C4 110.8(8) . . ?
C4 C3 C4 109.1(13) 7_575 . ?
C3 C4 H4A 109.5 . . ?
C3 C4 H4B 109.5 . . ?
H4A C4 H4B 109.5 . . ?
C3 C4 H4C 109.5 . . ?
H4A C4 H4C 109.5 . . ?
H4B C4 H4C 109.5 . . ?
C3 C5 H5A 109.5 . . ?
C3 C5 H5B 109.5 . . ?
H5A C5 H5B 109.5 . . ?
C3 C5 H5C 109.5 . . ?
H5A C5 H5C 109.5 . . ?
H5B C5 H5C 109.5 . . ?
C7 C6 C9 104.8(12) . . ?
C7 C6 C8 108.9(9) . . ?
C9 C6 C8 107.8(8) . . ?
C7 C6 Sn1 110.5(6) . . ?
C9 C6 Sn1 109.2(5) . . ?
C8 C6 Sn1 115.1(5) . . ?
C6 C7 H7A 109.5 . . ?
C6 C7 H7B 109.5 . . ?
H7A C7 H7B 109.5 . . ?
C6 C7 H7C 109.5 . . ?
H7A C7 H7C 109.5 . . ?
H7B C7 H7C 109.5 . . ?
C6 C8 H8A 109.5 . . ?
C6 C8 H8B 109.5 . . ?
H8A C8 H8B 109.5 . . ?
C6 C8 H8C 109.5 . . ?
H8A C8 H8C 109.5 . . ?
H8B C8 H8C 109.5 . . ?
C6 C9 H9A 109.5 . . ?
C6 C9 H9B 109.5 . . ?
H9A C9 H9B 109.5 . . ?
C6 C9 H9C 109.5 . . ?
H9A C9 H9C 109.5 . . ?
H9B C9 H9C 109.5 . . ?
C12 C10 C12 109.8(15) 8_655 . ?
C12 C10 C11 108.1(7) 8_655 . ?
C12 C10 C11 108.1(7) . . ?
C12 C10 Sn1 109.4(5) 8_655 . ?
C12 C10 Sn1 109.4(5) . . ?
C11 C10 Sn1 112.1(7) . . ?
C10 C11 H11A 109.5 . . ?
C10 C11 H11B 109.5 . . ?
H11A C11 H11B 109.5 . . ?
C10 C11 H11C 109.5 . . ?
H11A C11 H11C 109.5 . . ?
H11B C11 H11C 109.5 . . ?
C10 C12 H12A 109.5 . . ?
C10 C12 H12B 109.5 . . ?
H12A C12 H12B 109.5 . . ?
C10 C12 H12C 109.5 . . ?
H12A C12 H12C 109.5 . . ?
H12B C12 H12C 109.5 . . ?
C2S C1S H1S1 109.5 . . ?
C2S C1S H1S2 109.5 . . ?
H1S1 C1S H1S2 109.5 . . ?
C2S C1S H1S3 109.5 . . ?
H1S1 C1S H1S3 109.5 . . ?
H1S2 C1S H1S3 109.5 . . ?
O1S C2S C1S 110.0(8) . . ?
O1S C2S H2S1 109.7 . . ?
C1S C2S H2S1 109.7 . . ?
O1S C2S H2S2 109.7 . . ?
C1S C2S H2S2 109.7 . . ?
H2S1 C2S H2S2 108.2 . . ?
C2S O1S C2S 113.9(10) . 2 ?

loop_
_geom_bond_atom_site_label_1
_geom_bond_atom_site_label_2
_geom_bond_distance
_geom_bond_site_symmetry_2
_geom_bond_publ_flag
Pt1 C1 2.014(8) . ?
Pt1 C1 2.014(8) 2_565 ?
Pt1 Sn1 2.6718(5) . ?
Pt1 Sn1 2.6718(5) 2_565 ?
Pt1 H1 1.65(9) . ?
Sn1 C6 2.218(6) . ?
Sn1 C6 2.218(6) 8_655 ?
Sn1 C10 2.251(8) . ?
N1 C1 1.162(10) . ?
N1 C3 1.440(10) . ?
C3 C5 1.468(16) . ?
C3 C4 1.491(10) 7_575 ?
C3 C4 1.491(10) . ?
C4 H4A 0.9600 . ?
C4 H4B 0.9600 . ?
C4 H4C 0.9600 . ?
C5 H5A 0.9600 . ?
C5 H5B 0.9600 . ?
C5 H5C 0.9600 . ?
C6 C7 1.483(12) . ?
C6 C9 1.490(14) . ?
C6 C8 1.495(9) . ?
C7 H7A 0.9600 . ?
C7 H7B 0.9600 . ?
C7 H7C 0.9600 . ?
C8 H8A 0.9600 . ?
C8 H8B 0.9600 . ?
C8 H8C 0.9600 . ?
C9 H9A 0.9600 . ?
C9 H9B 0.9600 . ?
C9 H9C 0.9600 . ?
C10 C12 1.470(10) 8_655 ?
C10 C12 1.470(10) . ?
C10 C11 1.513(12) . ?
C11 H11A 0.9600 . ?
C11 H11B 0.9600 . ?
C11 H11C 0.9600 . ?
C12 H12A 0.9600 . ?
C12 H12B 0.9600 . ?
C12 H12C 0.9600 . ?
C1S C2S 1.495(13) . ?
C1S H1S1 0.9600 . ?
C1S H1S2 0.9600 . ?
C1S H1S3 0.9600 . ?
C2S O1S 1.423(10) . ?
C2S H2S1 0.9700 . ?
C2S H2S2 0.9700 . ?
O1S C2S 1.424(10) 2 ?
